data_4032828
loop_
_publ_author_name
'Shokri, Siamak'
'Li, Jingbai'
'Manna, Manoj K.'
'Wiederrecht, Gary P.'
'Gosztola, David J.'
'Ugrinov, Angel'
'Jockusch, Steffen'
'Rogachev, Andrey Yu'
'Ayitou, A Jean-Luc'

_publ_section_title
;
 A Naphtho-p-quinodimethane Exhibiting Baird's (Anti)Aromaticity, Broken
 Symmetry, and Attractive Photoluminescence.
;
_journal_issue 19
_journal_name_full 'The Journal of organic chemistry'
_journal_page_first 10167
_journal_page_last 10173
_journal_paper_doi 10.1021/acs.joc.7b01647
_journal_volume 82
_journal_year 2017
_chemical_formula_moiety 'C24 H26 N2 O4'
_chemical_formula_sum 'C24 H26 N2 O4'
_chemical_formula_weight 406.47
_space_group_crystal_system monoclinic
_space_group_IT_number 14
_space_group_name_Hall '-P 2ybc'
_space_group_name_H-M_alt 'P 1 21/c 1'
_symmetry_space_group_name_Hall '-P 2ybc'
_symmetry_space_group_name_H-M 'P 1 21/c 1'
_atom_sites_solution_hydrogens geom
_atom_sites_solution_primary dual
_audit_creation_date 2017-05-10
_audit_creation_method
;
Olex2 1.2
(compiled 2017.03.28 svn.r3405 for OlexSys, GUI svn.r5335)
;
_cell_angle_alpha 90
_cell_angle_beta 100.47(2)
_cell_angle_gamma 90
_cell_formula_units_Z 2
_cell_length_a 9.136(7)
_cell_length_b 8.483(7)
_cell_length_c 13.462(9)
_cell_measurement_reflns_used 1294
_cell_measurement_temperature 199(2)
_cell_measurement_theta_max 24.444
_cell_measurement_theta_min 2.264
_cell_volume 1025.9(13)
_computing_cell_refinement 'SAINT v8.37A (Bruker, 2015)'
_computing_data_reduction 'SAINT v8.37A (Bruker, 2015)'
_computing_molecular_graphics 'Olex2 (Dolomanov et al., 2009)'
_computing_publication_material 'Olex2 (Dolomanov et al., 2009)'
_computing_structure_refinement 'ShelXL (Sheldrick, 2015)'
_computing_structure_solution 'ShelXT (Sheldrick, 2015)'
_diffrn_ambient_temperature 199.0
_diffrn_measured_fraction_theta_full 0.986
_diffrn_measured_fraction_theta_max 0.986
_diffrn_measurement_device_type 'Bruker APEX-II CCD'
_diffrn_measurement_method '\f and \w scans'
_diffrn_radiation_type MoK\a
_diffrn_radiation_wavelength 0.71073
_diffrn_reflns_av_R_equivalents 0.0896
_diffrn_reflns_av_unetI/netI 0.1242
_diffrn_reflns_Laue_measured_fraction_full 0.986
_diffrn_reflns_Laue_measured_fraction_max 0.986
_diffrn_reflns_limit_h_max 10
_diffrn_reflns_limit_h_min -10
_diffrn_reflns_limit_k_max 10
_diffrn_reflns_limit_k_min -8
_diffrn_reflns_limit_l_max 16
_diffrn_reflns_limit_l_min -11
_diffrn_reflns_number 5806
_diffrn_reflns_point_group_measured_fraction_full 0.986
_diffrn_reflns_point_group_measured_fraction_max 0.986
_diffrn_reflns_theta_full 25.198
_diffrn_reflns_theta_max 25.198
_diffrn_reflns_theta_min 2.852
_diffrn_standards_number 0
_exptl_absorpt_coefficient_mu 0.090
_exptl_absorpt_correction_T_max 0.7452
_exptl_absorpt_correction_T_min 0.2512
_exptl_absorpt_correction_type multi-scan
_exptl_absorpt_process_details
'SADABS-2016/2 (Bruker,2016/2) was used for absorption correction. wR2(int) was 0.1833 before and 0.0994 after correction. The Ratio of minimum to maximum transmission is 0.3371. The \l/2 correction factor is Not present.'
_exptl_crystal_colour 'clear colourless'
_exptl_crystal_colour_lustre clear
_exptl_crystal_colour_primary colourless
_exptl_crystal_density_diffrn 1.316
_exptl_crystal_description block
_exptl_crystal_F_000 432
_exptl_crystal_size_max 0.36
_exptl_crystal_size_mid 0.35
_exptl_crystal_size_min 0.31
_refine_diff_density_max 0.199
_refine_diff_density_min -0.300
_refine_diff_density_rms 0.054
_refine_ls_extinction_method none
_refine_ls_goodness_of_fit_ref 1.053
_refine_ls_hydrogen_treatment constr
_refine_ls_matrix_type full
_refine_ls_number_parameters 138
_refine_ls_number_reflns 1808
_refine_ls_number_restraints 0
_refine_ls_restrained_S_all 1.053
_refine_ls_R_factor_all 0.1173
_refine_ls_R_factor_gt 0.0716
_refine_ls_shift/su_max 0.000
_refine_ls_shift/su_mean 0.000
_refine_ls_structure_factor_coef Fsqd
_refine_ls_weighting_details 'w=1/[\s^2^(Fo^2^)+(0.0637P)^2^+0.0875P] where P=(Fo^2^+2Fc^2^)/3'
_refine_ls_weighting_scheme calc
_refine_ls_wR_factor_gt 0.1739
_refine_ls_wR_factor_ref 0.2009
_reflns_Friedel_coverage 0.000
_reflns_number_gt 1075
_reflns_number_total 1808
_reflns_threshold_expression 'I > 2\s(I)'
_cod_data_source_file jo7b01647_si_001.cif
_cod_data_source_block scan_0m
_cod_depositor_comments 'Adding full bibliography for 4032827--4032828.cif.'
_cod_original_cell_volume 1026.0(13)
_cod_database_code 4032828
_shelx_shelxl_version_number 2016/4
_shelx_space_group_comment
;
The symmetry employed for this shelxl refinement is uniquely defined
by the following loop, which should always be used as a source of
symmetry information in preference to the above space-group names.
They are only intended as comments.
;
_olex2_refinement_description
;
1. Fixed Uiso
 At 1.2 times of:
  All C(H) groups, All C(H,H) groups
 At 1.5 times of:
  All C(H,H,H) groups
2.a Ternary CH refined with riding coordinates:
 C00B(H00B)
2.b Secondary CH2 refined with riding coordinates:
 C00C(H00C,H00D), C00D(H00E,H00F)
2.c Aromatic/amide H refined with riding coordinates:
 C007(H007), C00A(H00A)
2.d Idealised Me refined as rotating group:
 C00E(H00G,H00H,H00I), C00F(H00J,H00K,H00L)
;
_olex2_submission_special_instructions 'No special instructions were received'

loop_
_space_group_symop_operation_xyz
'x, y, z'
'-x, y+1/2, -z+1/2'
'-x, -y, -z'
'x, -y-1/2, z-1/2'

loop_
_atom_site_label
_atom_site_type_symbol
_atom_site_fract_x
_atom_site_fract_y
_atom_site_fract_z
_atom_site_U_iso_or_equiv
_atom_site_adp_type
_atom_site_occupancy
_atom_site_site_symmetry_order
_atom_site_calc_flag
_atom_site_refinement_flags_posn
O001 O 0.4498(2) 0.2041(3) 0.24942(17) 0.0597(7) Uani 1 1 d .
O002 O 0.8791(2) 0.4619(3) 0.36948(18) 0.0750(9) Uani 1 1 d .
N003 N 0.6702(2) 0.3200(3) 0.31413(18) 0.0454(7) Uani 1 1 d .
C004 C 0.5333(3) 0.4667(3) 0.4616(2) 0.0334(7) Uani 1 1 d .
C005 C 0.5510(3) 0.6341(3) 0.6098(2) 0.0372(7) Uani 1 1 d .
C006 C 0.6819(3) 0.5005(3) 0.4574(2) 0.0392(7) Uani 1 1 d .
C007 C 0.6967(3) 0.6636(4) 0.6048(2) 0.0436(8) Uani 1 1 d .
H007 H 0.753932 0.729913 0.653972 0.052 Uiso 1 1 calc R
C008 C 0.5195(3) 0.2908(4) 0.3121(2) 0.0426(8) Uani 1 1 d .
C009 C 0.7529(3) 0.4300(4) 0.3783(2) 0.0471(8) Uani 1 1 d .
C00A C 0.7628(3) 0.5979(4) 0.5284(2) 0.0459(8) Uani 1 1 d .
H00A H 0.863795 0.620681 0.525715 0.055 Uiso 1 1 calc R
C00B C 0.7437(3) 0.2331(4) 0.2400(2) 0.0560(9) Uani 1 1 d .
H00B H 0.668997 0.154026 0.207354 0.067 Uiso 1 1 calc R
C00C C 0.8770(4) 0.1383(6) 0.2907(3) 0.0812(14) Uani 1 1 d .
H00C H 0.914211 0.074950 0.238710 0.097 Uiso 1 1 calc R
H00D H 0.957181 0.212031 0.320230 0.097 Uiso 1 1 calc R
C00D C 0.7723(4) 0.3402(5) 0.1554(3) 0.0761(12) Uani 1 1 d .
H00E H 0.839750 0.426203 0.184950 0.091 Uiso 1 1 calc R
H00F H 0.824270 0.279012 0.109709 0.091 Uiso 1 1 calc R
C00E C 0.6344(5) 0.4119(5) 0.0943(3) 0.0843(12) Uani 1 1 d .
H00G H 0.661849 0.478426 0.041033 0.126 Uiso 1 1 calc GR
H00H H 0.583924 0.476116 0.138307 0.126 Uiso 1 1 calc GR
H00I H 0.567509 0.327881 0.063579 0.126 Uiso 1 1 calc GR
C00F C 0.8450(5) 0.0297(8) 0.3723(4) 0.123(2) Uani 1 1 d .
H00J H 0.751306 -0.026252 0.348600 0.185 Uiso 1 1 calc GR
H00K H 0.836642 0.091351 0.432589 0.185 Uiso 1 1 calc GR
H00L H 0.926141 -0.046763 0.388953 0.185 Uiso 1 1 calc GR

loop_
_atom_site_aniso_label
_atom_site_aniso_U_11
_atom_site_aniso_U_22
_atom_site_aniso_U_33
_atom_site_aniso_U_23
_atom_site_aniso_U_13
_atom_site_aniso_U_12
O001 0.0451(12) 0.0793(17) 0.0545(16) -0.0271(13) 0.0085(10) -0.0136(10)
O002 0.0313(11) 0.124(2) 0.0736(17) -0.0398(16) 0.0198(10) -0.0216(12)
N003 0.0319(12) 0.0596(17) 0.0441(16) -0.0131(13) 0.0057(10) -0.0031(11)
C004 0.0243(12) 0.0391(16) 0.0341(16) 0.0011(13) -0.0018(10) -0.0006(10)
C005 0.0309(13) 0.0422(17) 0.0355(17) 0.0017(14) -0.0021(11) 0.0013(11)
C006 0.0275(13) 0.0468(18) 0.0411(18) -0.0035(15) 0.0005(11) -0.0006(11)
C007 0.0291(13) 0.0525(19) 0.0472(19) -0.0078(16) 0.0016(12) -0.0073(12)
C008 0.0334(14) 0.0527(19) 0.0398(18) -0.0036(16) 0.0020(13) -0.0029(13)
C009 0.0279(14) 0.069(2) 0.0439(19) -0.0081(17) 0.0064(12) -0.0033(13)
C00A 0.0254(13) 0.063(2) 0.048(2) -0.0029(16) 0.0033(12) -0.0072(13)
C00B 0.0392(16) 0.077(2) 0.054(2) -0.0181(18) 0.0133(14) 0.0002(15)
C00C 0.0484(19) 0.121(4) 0.072(3) -0.029(3) 0.0055(17) 0.027(2)
C00D 0.079(3) 0.098(3) 0.059(3) -0.019(2) 0.0322(19) -0.025(2)
C00E 0.116(3) 0.069(3) 0.069(3) -0.003(2) 0.022(2) -0.001(2)
C00F 0.115(4) 0.183(6) 0.072(3) 0.019(4) 0.020(3) 0.089(4)

loop_
_atom_type_symbol
_atom_type_description
_atom_type_scat_dispersion_real
_atom_type_scat_dispersion_imag
_atom_type_scat_source
C C 0.0033 0.0016 'International Tables Vol C Tables 4.2.6.8 and 6.1.1.4'
H H 0.0000 0.0000 'International Tables Vol C Tables 4.2.6.8 and 6.1.1.4'
N N 0.0061 0.0033 'International Tables Vol C Tables 4.2.6.8 and 6.1.1.4'
O O 0.0106 0.0060 'International Tables Vol C Tables 4.2.6.8 and 6.1.1.4'

loop_
_geom_angle_atom_site_label_1
_geom_angle_atom_site_label_2
_geom_angle_atom_site_label_3
_geom_angle
_geom_angle_site_symmetry_1
_geom_angle_site_symmetry_3
C008 N003 C009 123.5(2) . .
C008 N003 C00B 117.5(2) . .
C009 N003 C00B 118.9(2) . .
C005 C004 C004 119.3(3) 3_666 3_666
C006 C004 C004 119.9(3) . 3_666
C006 C004 C005 120.8(2) . 3_666
C004 C005 C008 119.6(2) 3_666 3_666
C007 C005 C004 119.6(3) . 3_666
C007 C005 C008 120.7(3) . 3_666
C004 C006 C009 120.4(3) . .
C00A C006 C004 119.9(3) . .
C00A C006 C009 119.7(2) . .
C005 C007 H007 119.4 . .
C005 C007 C00A 121.1(3) . .
C00A C007 H007 119.4 . .
O001 C008 N003 120.9(3) . .
O001 C008 C005 121.2(2) . 3_666
N003 C008 C005 117.9(3) . 3_666
O002 C009 N003 120.4(3) . .
O002 C009 C006 122.3(3) . .
N003 C009 C006 117.3(2) . .
C006 C00A C007 120.1(2) . .
C006 C00A H00A 119.9 . .
C007 C00A H00A 119.9 . .
N003 C00B H00B 105.7 . .
N003 C00B C00C 112.5(3) . .
N003 C00B C00D 111.5(3) . .
C00C C00B H00B 105.7 . .
C00C C00B C00D 115.0(3) . .
C00D C00B H00B 105.7 . .
C00B C00C H00C 108.7 . .
C00B C00C H00D 108.7 . .
H00C C00C H00D 107.6 . .
C00F C00C C00B 114.1(3) . .
C00F C00C H00C 108.7 . .
C00F C00C H00D 108.7 . .
C00B C00D H00E 108.7 . .
C00B C00D H00F 108.7 . .
H00E C00D H00F 107.6 . .
C00E C00D C00B 114.3(3) . .
C00E C00D H00E 108.7 . .
C00E C00D H00F 108.7 . .
C00D C00E H00G 109.5 . .
C00D C00E H00H 109.5 . .
C00D C00E H00I 109.5 . .
H00G C00E H00H 109.5 . .
H00G C00E H00I 109.5 . .
H00H C00E H00I 109.5 . .
C00C C00F H00J 109.5 . .
C00C C00F H00K 109.5 . .
C00C C00F H00L 109.5 . .
H00J C00F H00K 109.5 . .
H00J C00F H00L 109.5 . .
H00K C00F H00L 109.5 . .

loop_
_geom_bond_atom_site_label_1
_geom_bond_atom_site_label_2
_geom_bond_distance
_geom_bond_site_symmetry_2
O001 C008 1.210(3) .
O002 C009 1.211(3) .
N003 C008 1.394(3) .
N003 C009 1.398(4) .
N003 C00B 1.495(4) .
C004 C004 1.410(5) 3_666
C004 C005 1.406(4) 3_666
C004 C006 1.399(4) .
C005 C004 1.406(4) 3_666
C005 C007 1.368(4) .
C005 C008 1.473(4) 3_666
C006 C009 1.471(4) .
C006 C00A 1.374(4) .
C007 H007 0.9500 .
C007 C00A 1.399(4) .
C008 C005 1.473(4) 3_666
C00A H00A 0.9500 .
C00B H00B 1.0000 .
C00B C00C 1.514(5) .
C00B C00D 1.515(5) .
C00C H00C 0.9900 .
C00C H00D 0.9900 .
C00C C00F 1.503(7) .
C00D H00E 0.9900 .
C00D H00F 0.9900 .
C00D C00E 1.503(5) .
C00E H00G 0.9800 .
C00E H00H 0.9800 .
C00E H00I 0.9800 .
C00F H00J 0.9800 .
C00F H00K 0.9800 .
C00F H00L 0.9800 .
